data_4308512
loop_
_publ_author_name
'Tracey L. Stott'
'Michael O. Wolf'
'Brian O. Patrick'

_publ_section_title
;
Structural and Electronic Properties of Phosphino(oligothiophene) Gold(I)
Complexes
;
_journal_name_full 'Inorganic Chemistry'
_journal_page_first 620
_journal_page_last 627
_journal_paper_doi 10.1021/ic0493200
_journal_volume 44
_journal_year 2005
_chemical_formula_sum 'C24 H17 Au Cl P S3'
_chemical_formula_weight 664.94
_chemical_name_systematic
;
 ?
;
_space_group_IT_number 14
_symmetry_cell_setting monoclinic
_symmetry_space_group_name_Hall '-P 2yn'
_symmetry_space_group_name_H-M 'P 1 21/n 1'
_atom_sites_solution_hydrogens geom
_atom_sites_solution_primary direct
_atom_sites_solution_secondary difmap
_audit_creation_method SHELXL-97
_cell_angle_alpha 90.00
_cell_angle_beta 103.84(1)
_cell_angle_gamma 90.00
_cell_formula_units_Z 4
_cell_length_a 9.6606(6)
_cell_length_b 18.844(1)
_cell_length_c 13.0096(8)
_cell_measurement_reflns_used 9856
_cell_measurement_temperature 173(2)
_cell_measurement_theta_max 27.56
_cell_measurement_theta_min 2.37
_cell_volume 2299.6(3)
_computing_structure_refinement 'SHELXL-97 (Sheldrick, 1997)'
_diffrn_ambient_temperature 173(2)
_diffrn_detector_area_resol_mean 11.76
_diffrn_measured_fraction_theta_full 0.880
_diffrn_measured_fraction_theta_max 0.880
_diffrn_measurement_device_type 'Rigaku/ADSC CCD'
_diffrn_measurement_method 'area detector'
_diffrn_radiation_monochromator graphite
_diffrn_radiation_source 'fine-focus sealed tube'
_diffrn_radiation_type MoK\a
_diffrn_radiation_wavelength 0.71073
_diffrn_reflns_av_R_equivalents 0.0635
_diffrn_reflns_av_sigmaI/netI 0.0763
_diffrn_reflns_limit_h_max 12
_diffrn_reflns_limit_h_min 0
_diffrn_reflns_limit_k_max 22
_diffrn_reflns_limit_k_min -21
_diffrn_reflns_limit_l_max 14
_diffrn_reflns_limit_l_min -15
_diffrn_reflns_number 8254
_diffrn_reflns_theta_full 27.56
_diffrn_reflns_theta_max 27.56
_diffrn_reflns_theta_min 2.37
_exptl_absorpt_coefficient_mu 6.866
_exptl_absorpt_correction_T_max 1.0000
_exptl_absorpt_correction_T_min 0.9832
_exptl_absorpt_correction_type multi-scan
_exptl_crystal_colour yellow
_exptl_crystal_density_diffrn 1.921
_exptl_crystal_density_method 'not measured'
_exptl_crystal_description prism
_exptl_crystal_F_000 1280
_exptl_crystal_size_max 0.30
_exptl_crystal_size_mid 0.20
_exptl_crystal_size_min 0.20
_refine_diff_density_max 2.351
_refine_diff_density_min -1.242
_refine_diff_density_rms 0.197
_refine_ls_extinction_method none
_refine_ls_goodness_of_fit_ref 0.975
_refine_ls_hydrogen_treatment mixed
_refine_ls_matrix_type full
_refine_ls_number_parameters 271
_refine_ls_number_reflns 4683
_refine_ls_number_restraints 0
_refine_ls_restrained_S_all 0.975
_refine_ls_R_factor_all 0.0650
_refine_ls_R_factor_gt 0.0438
_refine_ls_shift/su_max 0.001
_refine_ls_shift/su_mean 0.000
_refine_ls_structure_factor_coef Fsqd
_refine_ls_weighting_details 'calc w=1/[\s^2^(Fo^2^)+(0.0601P)^2^+0.0000P] where P=(Fo^2^+2Fc^2^)/3'
_refine_ls_weighting_scheme calc
_refine_ls_wR_factor_gt 0.1029
_refine_ls_wR_factor_ref 0.1094
_reflns_number_gt 3532
_reflns_number_total 4683
_reflns_threshold_expression >2sigma(I)
_cod_data_source_file ic0493200si20040524_075812_1.cif
_cod_data_source_block mw022
_cod_original_cell_volume 2299.6(2)
_cod_original_sg_symbol_H-M 'P 21/n'
_cod_database_code 4308512

loop_
_symmetry_equiv_pos_as_xyz
'x, y, z'
'-x+1/2, y+1/2, -z+1/2'
'-x, -y, -z'
'x-1/2, -y-1/2, z-1/2'

loop_
_atom_site_label
_atom_site_type_symbol
_atom_site_fract_x
_atom_site_fract_y
_atom_site_fract_z
_atom_site_U_iso_or_equiv
_atom_site_adp_type
_atom_site_occupancy
_atom_site_symmetry_multiplicity
_atom_site_calc_flag
_atom_site_refinement_flags
_atom_site_disorder_assembly
_atom_site_disorder_group
C1 C 0.2021(8) 0.2563(4) 1.0043(6) 0.0239(16) Uani 1 1 d . . .
C2 C 0.0791(8) 0.2925(4) 1.0102(6) 0.0268(17) Uani 1 1 d . . .
H2 H -0.0128 0.2714 0.9959 0.032 Uiso 1 1 calc R . .
C3 C 0.1055(7) 0.3641(4) 1.0398(6) 0.0247(17) Uani 1 1 d . . .
H3 H 0.0325 0.3961 1.0470 0.030 Uiso 1 1 calc R . .
C4 C 0.2464(8) 0.3836(4) 1.0571(6) 0.0221(15) Uani 1 1 d . . .
C5 C 0.3103(8) 0.4526(4) 1.0888(6) 0.0264(17) Uani 1 1 d . . .
C6 C 0.4512(8) 0.4714(4) 1.1111(6) 0.0253(16) Uani 1 1 d . . .
H6 H 0.5259 0.4395 1.1072 0.030 Uiso 1 1 calc R . .
C7 C 0.4734(8) 0.5436(4) 1.1405(6) 0.0272(17) Uani 1 1 d . . .
H7 H 0.5652 0.5648 1.1586 0.033 Uiso 1 1 calc R . .
C8 C 0.3511(8) 0.5798(4) 1.1405(6) 0.0225(16) Uani 1 1 d . . .
C9 C 0.3266(8) 0.6538(4) 1.1647(6) 0.0218(15) Uani 1 1 d . . .
C10 C 0.2083(8) 0.6831(4) 1.1885(6) 0.0238(16) Uani 1 1 d . . .
H10 H 0.1254 0.6572 1.1923 0.029 Uiso 1 1 calc R . .
C11 C 0.2259(9) 0.7576(4) 1.2068(6) 0.0308(19) Uani 1 1 d . . .
H11 H 0.1543 0.7869 1.2234 0.037 Uiso 1 1 calc R . .
C12 C 0.3527(10) 0.7822(5) 1.1983(7) 0.039(2) Uani 1 1 d . . .
H12 H 0.3815 0.8303 1.2097 0.046 Uiso 1 1 calc R . .
C13 C 0.2408(8) 0.1645(4) 0.8369(6) 0.0224(16) Uani 1 1 d . . .
C14 C 0.1888(7) 0.2201(4) 0.7686(6) 0.0228(16) Uani 1 1 d . . .
H14 H 0.1422 0.2592 0.7919 0.027 Uiso 1 1 calc R . .
C15 C 0.2059(8) 0.2177(4) 0.6664(6) 0.0273(17) Uani 1 1 d . . .
H15 H 0.1731 0.2562 0.6196 0.033 Uiso 1 1 calc R . .
C16 C 0.2707(8) 0.1598(4) 0.6311(6) 0.0266(17) Uani 1 1 d . . .
H16 H 0.2817 0.1587 0.5605 0.032 Uiso 1 1 calc R . .
C17 C 0.3191(9) 0.1040(4) 0.6984(7) 0.0307(19) Uani 1 1 d . . .
H17 H 0.3611 0.0640 0.6732 0.037 Uiso 1 1 calc R . .
C18 C 0.3074(8) 0.1053(4) 0.8031(7) 0.0290(18) Uani 1 1 d . . .
H18 H 0.3432 0.0674 0.8502 0.035 Uiso 1 1 calc R . .
C19 C 0.0514(8) 0.1248(4) 0.9731(6) 0.0243(16) Uani 1 1 d . . .
C20 C -0.0201(8) 0.0840(4) 0.8902(6) 0.0285(18) Uani 1 1 d . . .
H20 H 0.0185 0.0774 0.8302 0.034 Uiso 1 1 calc R . .
C21 C -0.1507(9) 0.0515(4) 0.8932(7) 0.037(2) Uani 1 1 d . . .
H21 H -0.2008 0.0235 0.8355 0.044 Uiso 1 1 calc R . .
C22 C -0.2035(9) 0.0611(5) 0.9805(7) 0.034(2) Uani 1 1 d . . .
H22 H -0.2908 0.0390 0.9832 0.041 Uiso 1 1 calc R . .
C23 C -0.1340(9) 0.1020(5) 1.0645(7) 0.0333(19) Uani 1 1 d . . .
H23 H -0.1747 0.1091 1.1233 0.040 Uiso 1 1 calc R . .
C24 C -0.0039(9) 0.1329(4) 1.0629(6) 0.0274(17) Uani 1 1 d . . .
H24 H 0.0472 0.1594 1.1220 0.033 Uiso 1 1 calc R . .
P1 P 0.2228(2) 0.16559(10) 0.97385(15) 0.0224(4) Uani 1 1 d . . .
S1 S 0.3481(2) 0.31168(11) 1.03821(16) 0.0273(4) Uani 1 1 d . . .
S2 S 0.20398(19) 0.52354(10) 1.10313(15) 0.0234(4) Uani 1 1 d . . .
S3 S 0.4568(2) 0.71712(12) 1.16459(18) 0.0352(5) Uani 1 1 d . . .
Cl1 Cl 0.5942(2) 0.07886(11) 1.22215(17) 0.0359(5) Uani 1 1 d . . .
Au1 Au 0.40804(3) 0.119469(14) 1.09161(2) 0.02303(11) Uani 1 1 d . . .

loop_
_atom_site_aniso_label
_atom_site_aniso_U_11
_atom_site_aniso_U_22
_atom_site_aniso_U_33
_atom_site_aniso_U_23
_atom_site_aniso_U_13
_atom_site_aniso_U_12
C1 0.028(4) 0.027(4) 0.016(4) -0.007(3) 0.003(3) -0.002(3)
C2 0.021(4) 0.032(4) 0.026(4) -0.001(3) 0.001(3) 0.002(3)
C3 0.015(4) 0.033(4) 0.025(4) -0.003(3) 0.001(3) 0.008(3)
C4 0.026(4) 0.024(4) 0.016(4) 0.001(3) 0.004(3) 0.011(3)
C5 0.024(4) 0.039(5) 0.015(4) 0.006(3) 0.002(3) 0.008(3)
C6 0.023(4) 0.032(4) 0.022(4) -0.001(3) 0.006(3) 0.003(3)
C7 0.024(4) 0.038(4) 0.025(4) -0.001(3) 0.014(3) -0.001(3)
C8 0.024(4) 0.028(4) 0.016(4) 0.005(3) 0.004(3) -0.002(3)
C9 0.024(4) 0.030(4) 0.012(4) -0.001(3) 0.004(3) -0.003(3)
C10 0.023(4) 0.035(4) 0.014(4) 0.002(3) 0.005(3) 0.000(3)
C11 0.037(5) 0.031(4) 0.024(5) -0.007(3) 0.007(4) 0.004(3)
C12 0.057(6) 0.026(4) 0.028(5) -0.007(4) 0.002(4) -0.005(4)
C13 0.026(4) 0.023(4) 0.017(4) -0.001(3) 0.003(3) -0.005(3)
C14 0.017(4) 0.029(4) 0.022(4) -0.005(3) 0.004(3) -0.001(3)
C15 0.027(4) 0.031(4) 0.022(4) 0.001(3) 0.000(3) -0.007(3)
C16 0.024(4) 0.040(5) 0.017(4) -0.007(3) 0.006(3) -0.008(3)
C17 0.034(5) 0.037(5) 0.026(5) -0.007(3) 0.017(4) -0.002(3)
C18 0.025(4) 0.032(4) 0.033(5) 0.000(3) 0.014(4) 0.002(3)
C19 0.027(4) 0.027(4) 0.018(4) 0.000(3) 0.004(3) 0.005(3)
C20 0.036(4) 0.028(4) 0.022(4) -0.006(3) 0.010(4) -0.003(3)
C21 0.046(5) 0.022(4) 0.038(5) -0.005(3) 0.001(4) -0.011(4)
C22 0.026(4) 0.037(5) 0.037(5) 0.001(4) 0.004(4) -0.005(3)
C23 0.037(5) 0.044(5) 0.025(5) 0.006(4) 0.017(4) 0.000(4)
C24 0.036(5) 0.032(4) 0.016(4) -0.003(3) 0.008(3) -0.002(3)
P1 0.0245(10) 0.0250(10) 0.0176(10) -0.0032(7) 0.0046(8) 0.0046(8)
S1 0.0215(10) 0.0316(10) 0.0290(11) -0.0069(8) 0.0063(8) 0.0040(8)
S2 0.0199(9) 0.0233(9) 0.0256(10) 0.0003(7) 0.0025(8) 0.0033(7)
S3 0.0353(12) 0.0414(12) 0.0314(12) -0.0085(9) 0.0129(9) -0.0136(9)
Cl1 0.0305(11) 0.0387(12) 0.0361(12) 0.0101(9) 0.0031(9) 0.0113(8)
Au1 0.02508(17) 0.02353(15) 0.02012(17) -0.00060(12) 0.00471(11) 0.00592(12)

loop_
_atom_type_symbol
_atom_type_description
_atom_type_scat_dispersion_real
_atom_type_scat_dispersion_imag
_atom_type_scat_source
C C 0.0033 0.0016 'International Tables Vol C Tables 4.2.6.8 and 6.1.1.4'
H H 0.0000 0.0000 'International Tables Vol C Tables 4.2.6.8 and 6.1.1.4'
P P 0.1023 0.0942 'International Tables Vol C Tables 4.2.6.8 and 6.1.1.4'
S S 0.1246 0.1234 'International Tables Vol C Tables 4.2.6.8 and 6.1.1.4'
Cl Cl 0.1484 0.1585 'International Tables Vol C Tables 4.2.6.8 and 6.1.1.4'
Au Au -2.0133 8.8022 'International Tables Vol C Tables 4.2.6.8 and 6.1.1.4'

loop_
_geom_angle_atom_site_label_1
_geom_angle_atom_site_label_2
_geom_angle_atom_site_label_3
_geom_angle
_geom_angle_site_symmetry_1
_geom_angle_site_symmetry_3
_geom_angle_publ_flag
C2 C1 S1 110.3(6) . . ?
C2 C1 P1 129.0(6) . . ?
S1 C1 P1 120.7(4) . . ?
C1 C2 C3 112.6(7) . . ?
C1 C2 H2 123.7 . . ?
C3 C2 H2 123.7 . . ?
C4 C3 C2 114.0(7) . . ?
C4 C3 H3 123.0 . . ?
C2 C3 H3 123.0 . . ?
C3 C4 C5 128.3(7) . . ?
C3 C4 S1 110.0(6) . . ?
C5 C4 S1 121.6(6) . . ?
C6 C5 C4 128.6(7) . . ?
C6 C5 S2 111.5(6) . . ?
C4 C5 S2 120.0(6) . . ?
C5 C6 C7 112.6(7) . . ?
C5 C6 H6 123.7 . . ?
C7 C6 H6 123.7 . . ?
C8 C7 C6 113.9(7) . . ?
C8 C7 H7 123.0 . . ?
C6 C7 H7 123.0 . . ?
C7 C8 C9 131.5(7) . . ?
C7 C8 S2 110.1(6) . . ?
C9 C8 S2 118.5(5) . . ?
C10 C9 C8 128.3(7) . . ?
C10 C9 S3 111.6(6) . . ?
C8 C9 S3 120.1(5) . . ?
C9 C10 C11 111.2(7) . . ?
C9 C10 H10 124.4 . . ?
C11 C10 H10 124.4 . . ?
C12 C11 C10 113.7(7) . . ?
C12 C11 H11 123.2 . . ?
C10 C11 H11 123.2 . . ?
C11 C12 S3 112.3(7) . . ?
C11 C12 H12 123.9 . . ?
S3 C12 H12 123.9 . . ?
C14 C13 C18 121.3(7) . . ?
C14 C13 P1 120.7(6) . . ?
C18 C13 P1 118.0(6) . . ?
C15 C14 C13 119.0(7) . . ?
C15 C14 H14 120.5 . . ?
C13 C14 H14 120.5 . . ?
C14 C15 C16 120.7(7) . . ?
C14 C15 H15 119.7 . . ?
C16 C15 H15 119.7 . . ?
C17 C16 C15 120.1(7) . . ?
C17 C16 H16 120.0 . . ?
C15 C16 H16 120.0 . . ?
C16 C17 C18 120.9(8) . . ?
C16 C17 H17 119.6 . . ?
C18 C17 H17 119.6 . . ?
C17 C18 C13 118.0(8) . . ?
C17 C18 H18 121.0 . . ?
C13 C18 H18 121.0 . . ?
C20 C19 C24 119.7(7) . . ?
C20 C19 P1 121.8(6) . . ?
C24 C19 P1 118.4(6) . . ?
C19 C20 C21 120.5(8) . . ?
C19 C20 H20 119.7 . . ?
C21 C20 H20 119.7 . . ?
C22 C21 C20 118.7(8) . . ?
C22 C21 H21 120.7 . . ?
C20 C21 H21 120.7 . . ?
C21 C22 C23 121.9(8) . . ?
C21 C22 H22 119.0 . . ?
C23 C22 H22 119.0 . . ?
C22 C23 C24 119.6(8) . . ?
C22 C23 H23 120.2 . . ?
C24 C23 H23 120.2 . . ?
C23 C24 C19 119.4(8) . . ?
C23 C24 H24 120.3 . . ?
C19 C24 H24 120.3 . . ?
C1 P1 C19 104.8(3) . . ?
C1 P1 C13 105.7(3) . . ?
C19 P1 C13 106.7(3) . . ?
C1 P1 Au1 109.6(3) . . ?
C19 P1 Au1 114.6(2) . . ?
C13 P1 Au1 114.6(3) . . ?
C4 S1 C1 93.0(4) . . ?
C5 S2 C8 92.0(4) . . ?
C12 S3 C9 91.2(4) . . ?
P1 Au1 Cl1 175.28(8) . . ?

loop_
_geom_bond_atom_site_label_1
_geom_bond_atom_site_label_2
_geom_bond_distance
_geom_bond_site_symmetry_2
_geom_bond_publ_flag
C1 C2 1.388(10) . ?
C1 S1 1.725(7) . ?
C1 P1 1.776(7) . ?
C2 C3 1.410(11) . ?
C2 H2 0.9500 . ?
C3 C4 1.375(10) . ?
C3 H3 0.9500 . ?
C4 C5 1.458(11) . ?
C4 S1 1.725(7) . ?
C5 C6 1.368(11) . ?
C5 S2 1.722(8) . ?
C6 C7 1.415(11) . ?
C6 H6 0.9500 . ?
C7 C8 1.365(10) . ?
C7 H7 0.9500 . ?
C8 C9 1.462(11) . ?
C8 S2 1.746(7) . ?
C9 C10 1.369(10) . ?
C9 S3 1.734(7) . ?
C10 C11 1.427(11) . ?
C10 H10 0.9500 . ?
C11 C12 1.339(12) . ?
C11 H11 0.9500 . ?
C12 S3 1.708(9) . ?
C12 H12 0.9500 . ?
C13 C14 1.388(10) . ?
C13 C18 1.410(11) . ?
C13 P1 1.830(8) . ?
C14 C15 1.380(11) . ?
C14 H14 0.9500 . ?
C15 C16 1.390(11) . ?
C15 H15 0.9500 . ?
C16 C17 1.377(12) . ?
C16 H16 0.9500 . ?
C17 C18 1.393(12) . ?
C17 H17 0.9500 . ?
C18 H18 0.9500 . ?
C19 C20 1.370(11) . ?
C19 C24 1.404(11) . ?
C19 P1 1.824(8) . ?
C20 C21 1.411(11) . ?
C20 H20 0.9500 . ?
C21 C22 1.364(12) . ?
C21 H21 0.9500 . ?
C22 C23 1.374(12) . ?
C22 H22 0.9500 . ?
C23 C24 1.391(12) . ?
C23 H23 0.9500 . ?
C24 H24 0.9500 . ?
P1 Au1 2.2345(19) . ?
Cl1 Au1 2.2899(19) . ?

loop_
_geom_torsion_atom_site_label_1
_geom_torsion_atom_site_label_2
_geom_torsion_atom_site_label_3
_geom_torsion_atom_site_label_4
_geom_torsion
_geom_torsion_site_symmetry_1
_geom_torsion_site_symmetry_2
_geom_torsion_site_symmetry_3
_geom_torsion_site_symmetry_4
_geom_torsion_publ_flag
S1 C1 C2 C3 1.2(9) . . . . ?
P1 C1 C2 C3 178.3(6) . . . . ?
C1 C2 C3 C4 -0.3(10) . . . . ?
C2 C3 C4 C5 -179.7(7) . . . . ?
C2 C3 C4 S1 -0.8(9) . . . . ?
C3 C4 C5 C6 176.6(8) . . . . ?
S1 C4 C5 C6 -2.2(12) . . . . ?
C3 C4 C5 S2 -3.1(11) . . . . ?
S1 C4 C5 S2 178.2(4) . . . . ?
C4 C5 C6 C7 -179.3(7) . . . . ?
S2 C5 C6 C7 0.3(9) . . . . ?
C5 C6 C7 C8 -0.2(10) . . . . ?
C6 C7 C8 C9 -179.5(7) . . . . ?
C6 C7 C8 S2 -0.1(9) . . . . ?
C7 C8 C9 C10 -162.4(8) . . . . ?
S2 C8 C9 C10 18.2(10) . . . . ?
C7 C8 C9 S3 18.1(11) . . . . ?
S2 C8 C9 S3 -161.3(4) . . . . ?
C8 C9 C10 C11 -179.7(7) . . . . ?
S3 C9 C10 C11 -0.2(8) . . . . ?
C9 C10 C11 C12 -0.8(10) . . . . ?
C10 C11 C12 S3 1.5(10) . . . . ?
C18 C13 C14 C15 -1.5(11) . . . . ?
P1 C13 C14 C15 179.2(5) . . . . ?
C13 C14 C15 C16 1.7(11) . . . . ?
C14 C15 C16 C17 -0.2(11) . . . . ?
C15 C16 C17 C18 -1.6(12) . . . . ?
C16 C17 C18 C13 1.8(12) . . . . ?
C14 C13 C18 C17 -0.3(11) . . . . ?
P1 C13 C18 C17 179.1(6) . . . . ?
C24 C19 C20 C21 1.6(12) . . . . ?
P1 C19 C20 C21 178.3(6) . . . . ?
C19 C20 C21 C22 -0.5(12) . . . . ?
C20 C21 C22 C23 0.7(13) . . . . ?
C21 C22 C23 C24 -2.0(13) . . . . ?
C22 C23 C24 C19 3.1(12) . . . . ?
C20 C19 C24 C23 -2.9(12) . . . . ?
P1 C19 C24 C23 -179.7(6) . . . . ?
C2 C1 P1 C19 -9.3(8) . . . . ?
S1 C1 P1 C19 167.5(5) . . . . ?
C2 C1 P1 C13 103.2(8) . . . . ?
S1 C1 P1 C13 -80.0(5) . . . . ?
C2 C1 P1 Au1 -132.8(7) . . . . ?
S1 C1 P1 Au1 44.0(5) . . . . ?
C20 C19 P1 C1 129.1(7) . . . . ?
C24 C19 P1 C1 -54.1(7) . . . . ?
C20 C19 P1 C13 17.3(7) . . . . ?
C24 C19 P1 C13 -165.9(6) . . . . ?
C20 C19 P1 Au1 -110.6(6) . . . . ?
C24 C19 P1 Au1 66.1(6) . . . . ?
C14 C13 P1 C1 -22.6(7) . . . . ?
C18 C13 P1 C1 158.0(6) . . . . ?
C14 C13 P1 C19 88.6(6) . . . . ?
C18 C13 P1 C19 -90.8(6) . . . . ?
C14 C13 P1 Au1 -143.4(5) . . . . ?
C18 C13 P1 Au1 37.2(7) . . . . ?
C3 C4 S1 C1 1.2(6) . . . . ?
C5 C4 S1 C1 -179.8(6) . . . . ?
C2 C1 S1 C4 -1.4(6) . . . . ?
P1 C1 S1 C4 -178.8(5) . . . . ?
C6 C5 S2 C8 -0.3(6) . . . . ?
C4 C5 S2 C8 179.4(6) . . . . ?
C7 C8 S2 C5 0.2(6) . . . . ?
C9 C8 S2 C5 179.8(6) . . . . ?
C11 C12 S3 C9 -1.3(7) . . . . ?
C10 C9 S3 C12 0.8(6) . . . . ?
C8 C9 S3 C12 -179.6(6) . . . . ?
C1 P1 Au1 Cl1 28.6(10) . . . . ?
C19 P1 Au1 Cl1 -89.0(10) . . . . ?
C13 P1 Au1 Cl1 147.1(9) . . . . ?
